data_7038528
loop_
_publ_author_name
'Qi, Fen'
'Lin, Jianjian'
'Wang, Xiaoqing'
'Cui, Peng'
'Yan, Hui'
'Gong, Shuwen'
'Ma, Chunlin'
'Liu, Zhipeng'
'Huang, Wei'

_publ_section_title
;
 New AIE-active pyrimidine-based boronfluoride complexes with high
 solid-state emission and reversible mechanochromism luminescence
 behavior.
;
_journal_issue 17
_journal_name_full 'Dalton transactions (Cambridge, England : 2003)'
_journal_page_first 7278
_journal_page_last 7284
_journal_paper_doi 10.1039/c6dt00292g
_journal_volume 45
_journal_year 2016
_chemical_formula_sum 'C30 H22 B F2 N3 O'
_chemical_formula_weight 489.32
_chemical_name_systematic
; 
 ? 
;
_space_group_IT_number 14
_symmetry_cell_setting monoclinic
_symmetry_space_group_name_Hall '-P 2ybc'
_symmetry_space_group_name_H-M 'P 1 21/c 1'
_atom_sites_solution_hydrogens geom
_atom_sites_solution_primary direct
_atom_sites_solution_secondary difmap
_audit_creation_method SHELXL-97
_audit_update_record
;
2016-01-17 deposited with the CCDC.
2016-02-22 downloaded from the CCDC.
;
_cell_angle_alpha 90.00
_cell_angle_beta 105.489(2)
_cell_angle_gamma 90.00
_cell_formula_units_Z 4
_cell_length_a 5.7410(5)
_cell_length_b 24.007(2)
_cell_length_c 21.4981(19)
_cell_measurement_reflns_used 5018
_cell_measurement_temperature 298(2)
_cell_measurement_theta_max 25.01
_cell_measurement_theta_min 2.6
_cell_volume 2855.3(4)
_computing_structure_refinement 'SHELXL-97 (Sheldrick, 1997)'
_computing_structure_solution 'SHELXS-97 (Sheldrick, 1990)'
_diffrn_ambient_temperature 298(2)
_diffrn_measured_fraction_theta_full 0.998
_diffrn_measured_fraction_theta_max 0.998
_diffrn_measurement_device_type 'CCD area detector'
_diffrn_radiation_monochromator graphite
_diffrn_radiation_source 'fine-focus sealed tube'
_diffrn_radiation_type MoK\a
_diffrn_radiation_wavelength 0.71073
_diffrn_reflns_av_R_equivalents 0.1154
_diffrn_reflns_av_sigmaI/netI 0.1622
_diffrn_reflns_limit_h_max 6
_diffrn_reflns_limit_h_min -6
_diffrn_reflns_limit_k_max 28
_diffrn_reflns_limit_k_min -27
_diffrn_reflns_limit_l_max 19
_diffrn_reflns_limit_l_min -25
_diffrn_reflns_number 14167
_diffrn_reflns_theta_full 25.01
_diffrn_reflns_theta_max 25.01
_diffrn_reflns_theta_min 2.60
_exptl_absorpt_coefficient_mu 0.078
_exptl_absorpt_correction_T_max 0.9907
_exptl_absorpt_correction_T_min 0.9899
_exptl_absorpt_correction_type multi-scan
_exptl_absorpt_process_details sadabs
_exptl_crystal_colour yellow
_exptl_crystal_density_diffrn 1.138
_exptl_crystal_density_method 'not measured'
_exptl_crystal_description block
_exptl_crystal_F_000 1016
_exptl_crystal_size_max 0.13
_exptl_crystal_size_mid 0.12
_exptl_crystal_size_min 0.12
_platon_squeeze_details
;
;
_refine_diff_density_max 0.215
_refine_diff_density_min -0.180
_refine_diff_density_rms 0.048
_refine_ls_extinction_method none
_refine_ls_goodness_of_fit_ref 0.868
_refine_ls_hydrogen_treatment constr
_refine_ls_matrix_type full
_refine_ls_number_parameters 334
_refine_ls_number_reflns 5018
_refine_ls_number_restraints 0
_refine_ls_restrained_S_all 0.868
_refine_ls_R_factor_all 0.2180
_refine_ls_R_factor_gt 0.0790
_refine_ls_shift/su_max 0.000
_refine_ls_shift/su_mean 0.000
_refine_ls_structure_factor_coef Fsqd
_refine_ls_weighting_details 'calc w=1/[\s^2^(Fo^2^)+(0.0804P)^2^+0.0000P] where P=(Fo^2^+2Fc^2^)/3'
_refine_ls_weighting_scheme calc
_refine_ls_wR_factor_gt 0.1656
_refine_ls_wR_factor_ref 0.2081
_reflns_number_gt 1674
_reflns_number_total 5018
_reflns_threshold_expression >2sigma(I)
_cod_data_source_file c6dt00292g2.cif
_cod_data_source_block PB-4
_cod_depositor_comments 'Adding full bibliography for 7038525--7038528.cif.'
_cod_original_cell_volume 2855.4(4)
_cod_original_sg_symbol_H-M P2(1)/c
_cod_database_code 7038528

loop_
_symmetry_equiv_pos_as_xyz
'x, y, z'
'-x, y+1/2, -z+1/2'
'-x, -y, -z'
'x, -y-1/2, z-1/2'

loop_
_atom_site_label
_atom_site_type_symbol
_atom_site_fract_x
_atom_site_fract_y
_atom_site_fract_z
_atom_site_U_iso_or_equiv
_atom_site_adp_type
_atom_site_occupancy
_atom_site_symmetry_multiplicity
_atom_site_calc_flag
_atom_site_refinement_flags
B1 B 0.6111(15) 0.2063(3) 0.3273(3) 0.089(2) Uani 1 1 d .
F1 F 0.4843(11) 0.16407(18) 0.3459(3) 0.215(3) Uani 1 1 d .
F2 F 0.7976(8) 0.2187(2) 0.37640(15) 0.186(2) Uani 1 1 d .
N1 N 0.8997(6) 0.10485(15) 0.12614(16) 0.0581(10) Uani 1 1 d .
N2 N 0.9235(7) 0.11336(16) 0.23428(19) 0.0713(12) Uani 1 1 d .
N3 N 0.7065(7) 0.18386(17) 0.27108(17) 0.0687(11) Uani 1 1 d .
O1 O 0.4600(7) 0.25243(17) 0.30962(17) 0.0981(12) Uani 1 1 d .
C1 C 1.2925(9) 0.0636(2) 0.1823(2) 0.0659(13) Uani 1 1 d .
H1 H 1.3237 0.0932 0.2113 0.079 Uiso 1 1 calc R
C2 C 1.4610(9) 0.0221(2) 0.1859(2) 0.0708(14) Uani 1 1 d .
H2 H 1.6060 0.0235 0.2181 0.085 Uiso 1 1 calc R
C3 C 1.4192(10) -0.0211(2) 0.1431(3) 0.0733(15) Uani 1 1 d .
H3 H 1.5357 -0.0485 0.1454 0.088 Uiso 1 1 calc R
C4 C 1.2042(10) -0.0235(2) 0.0968(2) 0.0735(14) Uani 1 1 d .
H4 H 1.1732 -0.0530 0.0676 0.088 Uiso 1 1 calc R
C5 C 1.0342(9) 0.0172(2) 0.0930(2) 0.0663(13) Uani 1 1 d .
H5 H 0.8878 0.0151 0.0614 0.080 Uiso 1 1 calc R
C6 C 1.0778(8) 0.06074(19) 0.1352(2) 0.0543(11) Uani 1 1 d .
C7 C 0.7829(8) 0.12115(18) 0.0608(2) 0.0529(12) Uani 1 1 d .
C8 C 0.9053(9) 0.15307(19) 0.0274(2) 0.0690(13) Uani 1 1 d .
H8 H 1.0658 0.1626 0.0461 0.083 Uiso 1 1 calc R
C9 C 0.7916(12) 0.1711(2) -0.0337(3) 0.0781(15) Uani 1 1 d .
H9 H 0.8748 0.1925 -0.0568 0.094 Uiso 1 1 calc R
C10 C 0.5558(13) 0.1572(2) -0.0604(2) 0.0842(17) Uani 1 1 d .
H10 H 0.4770 0.1701 -0.1015 0.101 Uiso 1 1 calc R
C11 C 0.4349(9) 0.1247(2) -0.0277(3) 0.0809(16) Uani 1 1 d .
H11 H 0.2747 0.1150 -0.0466 0.097 Uiso 1 1 calc R
C12 C 0.5481(9) 0.10639(19) 0.0328(2) 0.0658(13) Uani 1 1 d .
H12 H 0.4659 0.0839 0.0550 0.079 Uiso 1 1 calc R
C13 C 0.8416(8) 0.1344(2) 0.1742(2) 0.0566(12) Uani 1 1 d .
C14 C 0.8496(10) 0.1390(2) 0.2784(2) 0.0778(15) Uani 1 1 d .
H14 H 0.9019 0.1246 0.3200 0.093 Uiso 1 1 calc R
C15 C 0.6352(8) 0.2073(2) 0.2109(2) 0.0601(13) Uani 1 1 d .
C16 C 0.7039(8) 0.18179(19) 0.1623(2) 0.0591(12) Uani 1 1 d .
H16 H 0.6573 0.1965 0.1208 0.071 Uiso 1 1 calc R
C17 C 0.4855(8) 0.25719(19) 0.2019(2) 0.0589(12) Uani 1 1 d .
C18 C 0.4264(9) 0.2825(2) 0.1368(2) 0.0625(13) Uani 1 1 d .
C19 C 0.2022(10) 0.2758(2) 0.0946(3) 0.0788(15) Uani 1 1 d .
H19 H 0.0838 0.2565 0.1080 0.095 Uiso 1 1 calc R
C20 C 0.1485(13) 0.2966(3) 0.0334(3) 0.106(2) Uani 1 1 d .
H20 H -0.0049 0.2914 0.0058 0.128 Uiso 1 1 calc R
C21 C 0.3187(18) 0.3248(3) 0.0128(3) 0.127(3) Uani 1 1 d .
H21 H 0.2846 0.3383 -0.0292 0.152 Uiso 1 1 calc R
C22 C 0.5474(13) 0.3333(2) 0.0560(4) 0.109(2) Uani 1 1 d .
H22 H 0.6647 0.3534 0.0430 0.131 Uiso 1 1 calc R
C23 C 0.5970(10) 0.3122(2) 0.1168(3) 0.0818(15) Uani 1 1 d .
H23 H 0.7486 0.3179 0.1452 0.098 Uiso 1 1 calc R
C24 C 0.4041(8) 0.2766(2) 0.2512(2) 0.0689(14) Uani 1 1 d .
C25 C 0.2438(9) 0.3253(2) 0.2501(3) 0.0708(14) Uani 1 1 d .
C26 C 0.2579(9) 0.3726(3) 0.2151(3) 0.0803(15) Uani 1 1 d .
H26 H 0.3668 0.3742 0.1899 0.096 Uiso 1 1 calc R
C27 C 0.1081(12) 0.4184(2) 0.2172(3) 0.0962(19) Uani 1 1 d .
H27 H 0.1168 0.4506 0.1939 0.115 Uiso 1 1 calc R
C28 C -0.0527(11) 0.4146(3) 0.2548(4) 0.102(2) Uani 1 1 d .
H28 H -0.1534 0.4445 0.2566 0.123 Uiso 1 1 calc R
C29 C -0.0661(10) 0.3675(4) 0.2894(3) 0.0948(19) Uani 1 1 d .
H29 H -0.1759 0.3654 0.3142 0.114 Uiso 1 1 calc R
C30 C 0.0809(10) 0.3240(3) 0.2873(2) 0.0847(17) Uani 1 1 d .
H30 H 0.0725 0.2924 0.3116 0.102 Uiso 1 1 calc R

loop_
_atom_site_aniso_label
_atom_site_aniso_U_11
_atom_site_aniso_U_22
_atom_site_aniso_U_33
_atom_site_aniso_U_23
_atom_site_aniso_U_13
_atom_site_aniso_U_12
B1 0.120(6) 0.088(6) 0.066(4) -0.004(4) 0.038(5) 0.013(5)
F1 0.349(7) 0.116(3) 0.271(6) -0.001(3) 0.242(6) 0.005(4)
F2 0.183(4) 0.268(5) 0.071(2) -0.076(3) -0.029(2) 0.128(4)
N1 0.063(3) 0.063(3) 0.044(2) -0.0036(19) 0.0081(19) 0.005(2)
N2 0.082(3) 0.077(3) 0.053(3) -0.011(2) 0.014(2) 0.016(2)
N3 0.089(3) 0.071(3) 0.043(2) -0.003(2) 0.013(2) 0.013(2)
O1 0.111(3) 0.117(3) 0.066(2) -0.006(2) 0.024(2) 0.043(3)
C1 0.067(3) 0.055(3) 0.068(3) -0.003(2) 0.006(3) 0.003(3)
C2 0.059(3) 0.071(4) 0.076(3) 0.016(3) 0.007(3) 0.011(3)
C3 0.083(4) 0.059(4) 0.082(4) 0.004(3) 0.029(3) 0.017(3)
C4 0.087(4) 0.055(3) 0.075(4) -0.003(3) 0.016(3) 0.011(3)
C5 0.071(3) 0.062(3) 0.062(3) -0.006(3) 0.011(2) 0.011(3)
C6 0.054(3) 0.055(3) 0.054(3) 0.000(2) 0.016(2) 0.012(3)
C7 0.051(3) 0.056(3) 0.051(3) 0.001(2) 0.012(2) 0.007(2)
C8 0.069(3) 0.061(3) 0.078(4) -0.002(3) 0.022(3) -0.003(3)
C9 0.098(5) 0.073(4) 0.069(4) 0.016(3) 0.032(3) 0.012(3)
C10 0.101(5) 0.088(4) 0.061(3) 0.015(3) 0.017(4) 0.037(4)
C11 0.057(3) 0.113(5) 0.069(4) -0.002(3) 0.010(3) 0.020(3)
C12 0.059(3) 0.077(4) 0.062(3) -0.002(3) 0.017(3) 0.004(3)
C13 0.060(3) 0.066(3) 0.041(3) -0.005(2) 0.009(2) 0.001(3)
C14 0.090(4) 0.082(4) 0.055(3) 0.001(3) 0.009(3) 0.010(3)
C15 0.058(3) 0.068(3) 0.055(3) -0.020(3) 0.016(3) -0.002(3)
C16 0.066(3) 0.060(3) 0.049(3) -0.004(2) 0.012(2) 0.014(3)
C17 0.055(3) 0.064(3) 0.059(3) -0.016(3) 0.017(3) -0.001(3)
C18 0.062(3) 0.062(3) 0.063(3) -0.011(3) 0.015(3) -0.001(3)
C19 0.079(4) 0.084(4) 0.071(4) -0.012(3) 0.017(3) -0.005(3)
C20 0.101(5) 0.123(6) 0.084(5) 0.002(4) 0.005(4) 0.013(4)
C21 0.167(8) 0.135(7) 0.080(5) 0.035(4) 0.034(5) 0.040(6)
C22 0.114(6) 0.105(5) 0.118(5) 0.028(4) 0.050(5) 0.003(4)
C23 0.075(4) 0.087(4) 0.084(4) 0.011(3) 0.022(3) -0.001(3)
C24 0.070(4) 0.066(4) 0.066(3) -0.009(3) 0.010(3) 0.007(3)
C25 0.064(4) 0.080(4) 0.061(3) -0.025(3) 0.005(3) 0.011(3)
C26 0.067(4) 0.084(4) 0.088(4) -0.022(3) 0.017(3) 0.005(4)
C27 0.088(5) 0.081(5) 0.107(5) -0.026(3) 0.005(4) 0.007(4)
C28 0.067(4) 0.118(6) 0.115(5) -0.047(5) 0.013(4) 0.028(4)
C29 0.068(4) 0.127(6) 0.089(4) -0.026(4) 0.018(3) 0.015(4)
C30 0.072(4) 0.114(5) 0.063(3) -0.033(3) 0.009(3) 0.016(4)

loop_
_atom_type_symbol
_atom_type_description
_atom_type_scat_dispersion_real
_atom_type_scat_dispersion_imag
_atom_type_scat_source
C C 0.0033 0.0016 'International Tables Vol C Tables 4.2.6.8 and 6.1.1.4'
H H 0.0000 0.0000 'International Tables Vol C Tables 4.2.6.8 and 6.1.1.4'
N N 0.0061 0.0033 'International Tables Vol C Tables 4.2.6.8 and 6.1.1.4'
O O 0.0106 0.0060 'International Tables Vol C Tables 4.2.6.8 and 6.1.1.4'
B B 0.0013 0.0007 'International Tables Vol C Tables 4.2.6.8 and 6.1.1.4'
F F 0.0171 0.0103 'International Tables Vol C Tables 4.2.6.8 and 6.1.1.4'

loop_
_geom_angle_atom_site_label_1
_geom_angle_atom_site_label_2
_geom_angle_atom_site_label_3
_geom_angle
F2 B1 F1 108.3(6)
F2 B1 O1 110.5(6)
F1 B1 O1 109.1(6)
F2 B1 N3 108.8(6)
F1 B1 N3 107.2(5)
O1 B1 N3 112.8(5)
C13 N1 C7 116.9(4)
C13 N1 C6 125.7(4)
C7 N1 C6 117.3(3)
C14 N2 C13 115.2(4)
C14 N3 C15 117.5(4)
C14 N3 B1 121.4(5)
C15 N3 B1 121.0(5)
C24 O1 B1 125.0(4)
C6 C1 C2 119.0(4)
C6 C1 H1 120.5
C2 C1 H1 120.5
C3 C2 C1 121.2(5)
C3 C2 H2 119.4
C1 C2 H2 119.4
C4 C3 C2 119.2(5)
C4 C3 H3 120.4
C2 C3 H3 120.4
C3 C4 C5 120.3(5)
C3 C4 H4 119.9
C5 C4 H4 119.9
C6 C5 C4 120.5(4)
C6 C5 H5 119.8
C4 C5 H5 119.8
C5 C6 C1 119.9(4)
C5 C6 N1 118.3(4)
C1 C6 N1 121.7(4)
C12 C7 C8 120.0(4)
C12 C7 N1 120.4(4)
C8 C7 N1 119.6(4)
C7 C8 C9 120.0(5)
C7 C8 H8 120.0
C9 C8 H8 120.0
C10 C9 C8 119.5(5)
C10 C9 H9 120.3
C8 C9 H9 120.3
C11 C10 C9 120.6(5)
C11 C10 H10 119.7
C9 C10 H10 119.7
C10 C11 C12 120.0(5)
C10 C11 H11 120.0
C12 C11 H11 120.0
C11 C12 C7 119.9(5)
C11 C12 H12 120.0
C7 C12 H12 120.0
N2 C13 N1 115.9(4)
N2 C13 C16 121.8(4)
N1 C13 C16 122.3(4)
N2 C14 N3 127.4(5)
N2 C14 H14 116.3
N3 C14 H14 116.3
C16 C15 N3 117.9(4)
C16 C15 C17 123.4(4)
N3 C15 C17 118.7(4)
C15 C16 C13 120.1(4)
C15 C16 H16 119.9
C13 C16 H16 119.9
C24 C17 C15 119.7(4)
C24 C17 C18 124.1(5)
C15 C17 C18 116.2(4)
C23 C18 C19 118.4(5)
C23 C18 C17 120.5(5)
C19 C18 C17 121.0(5)
C20 C19 C18 121.7(6)
C20 C19 H19 119.1
C18 C19 H19 119.1
C21 C20 C19 120.1(6)
C21 C20 H20 120.0
C19 C20 H20 120.0
C20 C21 C22 119.0(6)
C20 C21 H21 120.5
C22 C21 H21 120.5
C23 C22 C21 119.9(6)
C23 C22 H22 120.1
C21 C22 H22 120.1
C22 C23 C18 120.8(5)
C22 C23 H23 119.6
C18 C23 H23 119.6
O1 C24 C17 122.5(5)
O1 C24 C25 110.4(5)
C17 C24 C25 127.0(5)
C26 C25 C30 118.8(5)
C26 C25 C24 122.2(6)
C30 C25 C24 119.0(6)
C25 C26 C27 120.1(6)
C25 C26 H26 119.9
C27 C26 H26 119.9
C28 C27 C26 118.5(6)
C28 C27 H27 120.8
C26 C27 H27 120.8
C29 C28 C27 121.1(6)
C29 C28 H28 119.5
C27 C28 H28 119.5
C30 C29 C28 119.7(6)
C30 C29 H29 120.2
C28 C29 H29 120.2
C29 C30 C25 121.8(6)
C29 C30 H30 119.1
C25 C30 H30 119.1

loop_
_geom_bond_atom_site_label_1
_geom_bond_atom_site_label_2
_geom_bond_distance
B1 F2 1.322(8)
B1 F1 1.369(8)
B1 O1 1.395(7)
B1 N3 1.550(7)
N1 C13 1.366(5)
N1 C7 1.440(5)
N1 C6 1.448(5)
N2 C14 1.294(5)
N2 C13 1.348(5)
N3 C14 1.338(6)
N3 C15 1.369(5)
O1 C24 1.342(5)
C1 C6 1.372(5)
C1 C2 1.377(6)
C1 H1 0.9300
C2 C3 1.364(6)
C2 H2 0.9300
C3 C4 1.364(6)
C3 H3 0.9300
C4 C5 1.368(6)
C4 H4 0.9300
C5 C6 1.364(5)
C5 H5 0.9300
C7 C12 1.368(6)
C7 C8 1.366(6)
C8 C9 1.371(6)
C8 H8 0.9300
C9 C10 1.363(7)
C9 H9 0.9300
C10 C11 1.359(7)
C10 H10 0.9300
C11 C12 1.362(6)
C11 H11 0.9300
C12 H12 0.9300
C13 C16 1.370(5)
C14 H14 0.9300
C15 C16 1.358(5)
C15 C17 1.457(6)
C16 H16 0.9300
C17 C24 1.351(6)
C17 C18 1.480(6)
C18 C23 1.370(6)
C18 C19 1.372(6)
C19 C20 1.362(7)
C19 H19 0.9300
C20 C21 1.357(8)
C20 H20 0.9300
C21 C22 1.406(8)
C21 H21 0.9300
C22 C23 1.360(7)
C22 H22 0.9300
C23 H23 0.9300
C24 C25 1.483(6)
C25 C26 1.375(6)
C25 C30 1.385(7)
C26 C27 1.405(7)
C26 H26 0.9300
C27 C28 1.383(8)
C27 H27 0.9300
C28 C29 1.366(8)
C28 H28 0.9300
C29 C30 1.350(7)
C29 H29 0.9300
C30 H30 0.9300

loop_
_platon_squeeze_void_nr
_platon_squeeze_void_average_x
_platon_squeeze_void_average_y
_platon_squeeze_void_average_z
_platon_squeeze_void_volume
_platon_squeeze_void_count_electrons
_platon_squeeze_void_content
1 -0.051 0.500 0.000 277 28 ' '
2 0.106 0.000 0.500 277 28 ' '
